data_9008032
loop_
_publ_author_name
'West, C. D.'

_publ_section_title
;
 Crystal structures of some hydrated compounds
;
_journal_name_full 'Zeitschrift fur Kristallographie'
_journal_page_first 198
_journal_page_last 204
_journal_volume 88
_journal_year 1934
_chemical_formula_structural LiI*3H2O
_chemical_formula_sum 'H6 I Li O3'
_space_group_IT_number 186
_symmetry_space_group_name_Hall 'P 6c -2c'
_symmetry_space_group_name_H-M 'P 63 m c'
_cell_angle_alpha 90
_cell_angle_beta 90
_cell_angle_gamma 120
_cell_formula_units_Z 2
_cell_length_a 7.45
_cell_length_b 7.45
_cell_length_c 5.45
_cell_volume 261.963
_exptl_crystal_density_diffrn 2.382
_cod_original_formula_sum 'Li I (O3 H6)'
_cod_database_code 9008032

loop_
_symmetry_equiv_pos_as_xyz
x,y,z
-x,-x+y,1/2+z
x-y,x,1/2+z
-y,-x,z
-y,x-y,z
x-y,-y,1/2+z
-x,-y,1/2+z
x,x-y,z
-x+y,-x,z
y,x,1/2+z
y,-x+y,1/2+z
-x+y,y,z

loop_
_atom_site_label
_atom_site_type_symbol
_atom_site_fract_x
_atom_site_fract_y
_atom_site_fract_z
_atom_site_attached_hydrogens
Li Li 0.00000 0.00000 0.25000 .
I I 0.33333 0.66667 0.00000 .
Wat O 0.14200 -0.14200 0.50000 2

_database_code_amcsd 0010533
